data_4072673
loop_
_publ_author_name
'Ledoux, Nele'
'Allaert, Bart'
'Linden, Anthony'
'Van Der Voort, Pascal'
'Verpoort, Francis'

_publ_section_title
;
 Bis-coordination ofN-(Alkyl)-N&#x2018;-(2,6-diisopropylphenyl)
 Heterocyclic Carbenes to Grubbs Catalysts
;
_journal_issue 4
_journal_name_full Organometallics
_journal_page_first 1052
_journal_paper_doi 10.1021/om060937u
_journal_volume 26
_journal_year 2007
_chemical_absolute_configuration ad
_chemical_formula_moiety 'C39 H54 Cl2 N4 Ru'
_chemical_formula_sum 'C39 H54 Cl2 N4 Ru'
_chemical_formula_weight 750.79
_chemical_name_systematic
; 
 ? 
;
_space_group_IT_number 19
_symmetry_cell_setting orthorhombic
_symmetry_Int_Tables_number 19
_symmetry_space_group_name_Hall 'P 2ac 2ab'
_symmetry_space_group_name_H-M 'P 21 21 21'
_atom_sites_solution_hydrogens geom
_atom_sites_solution_primary direct
_atom_sites_solution_secondary difmap
_audit_creation_date 06-03-31
_audit_creation_method SHELXL-97
_cell_angle_alpha 90.00
_cell_angle_beta 90.00
_cell_angle_gamma 90.00
_cell_formula_units_Z 4
_cell_length_a 13.3529(3)
_cell_length_b 13.4802(4)
_cell_length_c 23.1921(6)
_cell_measurement_reflns_used 295429
_cell_measurement_temperature 253(1)
_cell_measurement_theta_max 25.0
_cell_measurement_theta_min 2.0
_cell_volume 4174.57(19)
_computing_cell_refinement 'DENZO-SMN (Otwinowski & Minor, 1997)'
_computing_data_collection 'COLLECT (Nonius, 2000)'
_computing_data_reduction 'DENZO-SMN and SCALEPACK (Otwinowski & Minor, 1997)'
_computing_molecular_graphics 'ORTEPII (Johnson, 1976)'
_computing_publication_material 'SHELXL97 and PLATON (Spek, 2006)'
_computing_structure_refinement 'SHELXL97 (Sheldrick, 1997)'
_computing_structure_solution 'SIR92 (Altomare et al., 1994)'
_diffrn_ambient_temperature 253(1)
_diffrn_detector '65 mm CCD camera on \k goniostat'
_diffrn_detector_area_resol_mean 9
_diffrn_measured_fraction_theta_full 0.997
_diffrn_measured_fraction_theta_max 0.997
_diffrn_measurement_device_type 'Nonius KappaCCD area-detector diffractometer'
_diffrn_measurement_method '\f and \w scans with \k offsets'
_diffrn_radiation_monochromator 'horizontally mounted graphite crystal'
_diffrn_radiation_source 'Nonius FR590 sealed tube generator'
_diffrn_radiation_type 'Mo K\a'
_diffrn_radiation_wavelength 0.71073
_diffrn_reflns_av_R_equivalents 0.0483
_diffrn_reflns_av_sigmaI/netI 0.0322
_diffrn_reflns_limit_h_max 15
_diffrn_reflns_limit_h_min -15
_diffrn_reflns_limit_k_max 16
_diffrn_reflns_limit_k_min -16
_diffrn_reflns_limit_l_max 27
_diffrn_reflns_limit_l_min -26
_diffrn_reflns_number 39768
_diffrn_reflns_theta_full 25.02
_diffrn_reflns_theta_max 25.02
_diffrn_reflns_theta_min 2.15
_diffrn_standards_decay_% 0
_diffrn_standards_number 0
_exptl_absorpt_coefficient_mu 0.532
_exptl_absorpt_correction_T_max 0.901
_exptl_absorpt_correction_T_min 0.831
_exptl_absorpt_correction_type multi-scan
_exptl_absorpt_process_details '(Blessing, 1995)'
_exptl_crystal_colour green
_exptl_crystal_density_diffrn 1.194
_exptl_crystal_density_method 'not measured'
_exptl_crystal_description prism
_exptl_crystal_F_000 1576
_exptl_crystal_size_max 0.25
_exptl_crystal_size_mid 0.22
_exptl_crystal_size_min 0.20
_refine_diff_density_max 0.487
_refine_diff_density_min -0.375
_refine_diff_density_rms 0.059
_refine_ls_abs_structure_details 'Flack & Bernardinelli (2000), ? Friedel pairs'
_refine_ls_abs_structure_Flack -0.02(3)
_refine_ls_extinction_coef 0.0182(6)
_refine_ls_extinction_expression Fc^*^=kFc[1+0.001xFc^2^\l^3^/sin(2\q)]^-1/4^
_refine_ls_extinction_method SHELXL
_refine_ls_goodness_of_fit_ref 1.136
_refine_ls_hydrogen_treatment constr
_refine_ls_matrix_type full
_refine_ls_number_parameters 426
_refine_ls_number_reflns 7309
_refine_ls_number_restraints 0
_refine_ls_restrained_S_all 1.136
_refine_ls_R_factor_all 0.0470
_refine_ls_R_factor_gt 0.0384
_refine_ls_shift/su_max 0.001
_refine_ls_shift/su_mean 0.000
_refine_ls_structure_factor_coef Fsqd
_refine_ls_weighting_details 'w=1/[\s^2^(Fo^2^)+(0.0352P)^2^+2.5782P] where P=(Fo^2^+2Fc^2^)/3'
_refine_ls_weighting_scheme calc
_refine_ls_wR_factor_gt 0.0849
_refine_ls_wR_factor_ref 0.0890
_reflns_number_gt 6605
_reflns_number_total 7310
_reflns_threshold_expression 'I > 2\s(I)'
_cod_data_source_file om060937usi20061011_115456.cif
_cod_data_source_block L0605
_cod_original_sg_symbol_H-M 'P 21 21 21   '
_cod_database_code 4072673

loop_
_symmetry_equiv_pos_as_xyz
'x, y, z'
'-x+1/2, -y, z+1/2'
'x+1/2, -y+1/2, -z'
'-x, y+1/2, -z+1/2'

loop_
_atom_site_label
_atom_site_type_symbol
_atom_site_fract_x
_atom_site_fract_y
_atom_site_fract_z
_atom_site_U_iso_or_equiv
_atom_site_adp_type
_atom_site_occupancy
_atom_site_symmetry_multiplicity
_atom_site_calc_flag
_atom_site_refinement_flags
Ru Ru 0.92676(2) 0.90512(2) 0.878250(13) 0.04262(11) Uani 1 1 d .
Cl1 Cl 0.83010(8) 0.95803(9) 0.95938(5) 0.0599(3) Uani 1 1 d .
Cl2 Cl 1.04270(7) 0.87192(8) 0.80232(5) 0.0585(3) Uani 1 1 d .
N1 N 0.9621(3) 1.1141(3) 0.85081(16) 0.0602(9) Uani 1 1 d .
N2 N 0.8242(2) 1.0794(3) 0.80687(16) 0.0569(9) Uani 1 1 d .
N3 N 0.9525(2) 0.7068(3) 0.94671(14) 0.0503(8) Uani 1 1 d .
N4 N 1.0872(2) 0.7933(2) 0.94962(14) 0.0493(8) Uani 1 1 d .
C1 C 0.8171(3) 0.8428(3) 0.84916(18) 0.0492(10) Uani 1 1 d .
H1 H 0.7573 0.8708 0.8617 0.059 Uiso 1 1 calc R
C2 C 0.8019(4) 0.7585(3) 0.81050(19) 0.0596(12) Uani 1 1 d .
C3 C 0.8775(5) 0.6914(4) 0.7964(2) 0.0795(16) Uani 1 1 d .
H3 H 0.9426 0.7001 0.8098 0.095 Uiso 1 1 calc R
C4 C 0.8520(8) 0.6099(5) 0.7610(3) 0.118(3) Uani 1 1 d .
H4 H 0.9008 0.5636 0.7515 0.141 Uiso 1 1 calc R
C5 C 0.7550(9) 0.5978(8) 0.7402(4) 0.143(4) Uani 1 1 d .
H5 H 0.7394 0.5445 0.7163 0.171 Uiso 1 1 calc R
C6 C 0.6855(8) 0.6626(7) 0.7546(3) 0.136(4) Uani 1 1 d .
H6 H 0.6211 0.6530 0.7403 0.163 Uiso 1 1 calc R
C7 C 0.7021(4) 0.7446(4) 0.7899(2) 0.0817(16) Uani 1 1 d .
H7 H 0.6508 0.7881 0.7995 0.098 Uiso 1 1 calc R
C8 C 0.8983(3) 1.0412(3) 0.83993(17) 0.0477(10) Uani 1 1 d .
C9 C 0.9338(4) 1.2105(3) 0.8272(2) 0.0685(12) Uani 1 1 d .
H91 H 0.9845 1.2353 0.8009 0.082 Uiso 1 1 calc R
H92 H 0.9231 1.2587 0.8576 0.082 Uiso 1 1 calc R
C10 C 0.8378(4) 1.1876(4) 0.7959(3) 0.0786(15) Uani 1 1 d .
H101 H 0.7824 1.2257 0.8115 0.094 Uiso 1 1 calc R
H102 H 0.8438 1.2012 0.7550 0.094 Uiso 1 1 calc R
C11 C 0.9926(3) 0.7920(3) 0.92929(16) 0.0420(9) Uani 1 1 d .
C12 C 1.0209(3) 0.6434(3) 0.9801(2) 0.0579(11) Uani 1 1 d .
H121 H 1.0332 0.5811 0.9604 0.069 Uiso 1 1 calc R
H122 H 0.9942 0.6298 1.0182 0.069 Uiso 1 1 calc R
C13 C 1.1138(4) 0.7038(4) 0.9836(3) 0.0786(16) Uani 1 1 d .
H131 H 1.1296 0.7208 1.0233 0.094 Uiso 1 1 calc R
H132 H 1.1703 0.6691 0.9667 0.094 Uiso 1 1 calc R
C14 C 1.0496(3) 1.1045(4) 0.8859(2) 0.0716(12) Uani 1 1 d .
H141 H 1.0596 1.0360 0.8956 0.107 Uiso 1 1 calc R
H142 H 1.0413 1.1425 0.9206 0.107 Uiso 1 1 calc R
H143 H 1.1068 1.1287 0.8651 0.107 Uiso 1 1 calc R
C15 C 0.7361(3) 1.0336(3) 0.7840(2) 0.0562(11) Uani 1 1 d .
C16 C 0.6451(3) 1.0492(3) 0.8136(2) 0.0603(12) Uani 1 1 d .
C17 C 0.5576(3) 1.0145(4) 0.7875(3) 0.0769(15) Uani 1 1 d .
H17 H 0.4964 1.0238 0.8059 0.092 Uiso 1 1 calc R
C18 C 0.5604(4) 0.9667(5) 0.7352(3) 0.0889(17) Uani 1 1 d .
H18 H 0.5012 0.9451 0.7181 0.107 Uiso 1 1 calc R
C19 C 0.6496(4) 0.9510(4) 0.7081(2) 0.0816(16) Uani 1 1 d .
H19 H 0.6498 0.9181 0.6729 0.098 Uiso 1 1 calc R
C20 C 0.7404(4) 0.9826(4) 0.7313(2) 0.0621(12) Uani 1 1 d .
C21 C 0.6389(3) 1.1024(4) 0.8707(2) 0.0721(12) Uani 1 1 d .
H211 H 0.7072 1.1174 0.8834 0.087 Uiso 1 1 calc R
C22 C 0.5891(4) 1.0373(5) 0.9169(3) 0.0906(18) Uani 1 1 d .
H221 H 0.6199 0.9730 0.9170 0.136 Uiso 1 1 calc R
H222 H 0.5190 1.0306 0.9084 0.136 Uiso 1 1 calc R
H223 H 0.5971 1.0677 0.9540 0.136 Uiso 1 1 calc R
C23 C 0.5814(6) 1.2024(5) 0.8641(3) 0.123(3) Uani 1 1 d .
H231 H 0.5166 1.1900 0.8477 0.184 Uiso 1 1 calc R
H232 H 0.6185 1.2459 0.8393 0.184 Uiso 1 1 calc R
H233 H 0.5736 1.2327 0.9013 0.184 Uiso 1 1 calc R
C24 C 0.8383(4) 0.9636(4) 0.7009(2) 0.0789(15) Uani 1 1 d .
H24 H 0.8898 0.9564 0.7307 0.095 Uiso 1 1 calc R
C25 C 0.8394(5) 0.8701(5) 0.6656(3) 0.106(2) Uani 1 1 d .
H251 H 0.7930 0.8764 0.6342 0.158 Uiso 1 1 calc R
H252 H 0.8203 0.8150 0.6894 0.158 Uiso 1 1 calc R
H253 H 0.9055 0.8592 0.6507 0.158 Uiso 1 1 calc R
C26 C 0.8701(7) 1.0504(6) 0.6620(4) 0.153(4) Uani 1 1 d .
H261 H 0.8248 1.0553 0.6300 0.230 Uiso 1 1 calc R
H262 H 0.9368 1.0391 0.6481 0.230 Uiso 1 1 calc R
H263 H 0.8684 1.1110 0.6838 0.230 Uiso 1 1 calc R
C27 C 0.8498(3) 0.6728(4) 0.9398(2) 0.0621(12) Uani 1 1 d .
H271 H 0.8471 0.6235 0.9100 0.093 Uiso 1 1 calc R
H272 H 0.8079 0.7279 0.9295 0.093 Uiso 1 1 calc R
H273 H 0.8267 0.6446 0.9754 0.093 Uiso 1 1 calc R
C28 C 1.1533(3) 0.8784(3) 0.95129(17) 0.0497(10) Uani 1 1 d .
C29 C 1.2380(3) 0.8802(3) 0.91364(18) 0.0517(10) Uani 1 1 d .
C30 C 1.2980(3) 0.9632(4) 0.9162(2) 0.0604(12) Uani 1 1 d .
H30 H 1.3508 0.9689 0.8903 0.072 Uiso 1 1 calc R
C31 C 1.2834(4) 1.0367(4) 0.9549(2) 0.0692(13) Uani 1 1 d .
H311 H 1.3257 1.0915 0.9551 0.083 Uiso 1 1 calc R
C32 C 1.2060(3) 1.0309(4) 0.9941(2) 0.0669(13) Uani 1 1 d .
H321 H 1.1986 1.0806 1.0215 0.080 Uiso 1 1 calc R
C33 C 1.1381(3) 0.9514(3) 0.99334(18) 0.0526(10) Uani 1 1 d .
C34 C 1.2643(3) 0.7947(3) 0.8744(2) 0.0552(10) Uani 1 1 d .
H34 H 1.2037 0.7548 0.8689 0.066 Uiso 1 1 calc R
C35 C 1.3018(3) 0.8248(4) 0.8156(2) 0.0715(14) Uani 1 1 d .
H351 H 1.3619 0.8632 0.8196 0.107 Uiso 1 1 calc R
H352 H 1.2516 0.8640 0.7965 0.107 Uiso 1 1 calc R
H353 H 1.3155 0.7666 0.7931 0.107 Uiso 1 1 calc R
C36 C 1.3433(4) 0.7285(4) 0.9031(2) 0.0771(14) Uani 1 1 d .
H361 H 1.4051 0.7644 0.9064 0.116 Uiso 1 1 calc R
H362 H 1.3537 0.6703 0.8800 0.116 Uiso 1 1 calc R
H363 H 1.3205 0.7093 0.9407 0.116 Uiso 1 1 calc R
C37 C 1.0572(3) 0.9446(4) 1.03909(19) 0.0632(12) Uani 1 1 d .
H37 H 1.0050 0.8996 1.0249 0.076 Uiso 1 1 calc R
C38 C 1.1017(4) 0.8992(6) 1.0950(2) 0.099(2) Uani 1 1 d .
H381 H 1.1532 0.9421 1.1097 0.148 Uiso 1 1 calc R
H382 H 1.1298 0.8353 1.0866 0.148 Uiso 1 1 calc R
H383 H 1.0498 0.8922 1.1233 0.148 Uiso 1 1 calc R
C39 C 1.0083(4) 1.0440(5) 1.0528(3) 0.0897(17) Uani 1 1 d .
H391 H 0.9901 1.0766 1.0175 0.135 Uiso 1 1 calc R
H392 H 1.0547 1.0847 1.0738 0.135 Uiso 1 1 calc R
H393 H 0.9495 1.0332 1.0757 0.135 Uiso 1 1 calc R

loop_
_atom_site_aniso_label
_atom_site_aniso_U_11
_atom_site_aniso_U_22
_atom_site_aniso_U_33
_atom_site_aniso_U_23
_atom_site_aniso_U_13
_atom_site_aniso_U_12
Ru 0.03372(15) 0.04726(17) 0.04688(17) 0.00475(15) -0.00196(14) 0.00147(14)
Cl1 0.0516(6) 0.0693(7) 0.0589(6) -0.0046(5) 0.0051(5) 0.0081(5)
Cl2 0.0464(5) 0.0745(7) 0.0546(6) 0.0085(5) 0.0058(4) 0.0088(5)
N1 0.0537(19) 0.053(2) 0.074(2) 0.0127(18) -0.0098(17) -0.0065(17)
N2 0.0439(18) 0.057(2) 0.070(2) 0.0161(19) -0.0033(17) 0.0067(17)
N3 0.0397(18) 0.058(2) 0.054(2) 0.0135(16) 0.0000(14) -0.0006(15)
N4 0.0383(18) 0.0534(19) 0.0563(19) 0.0102(15) -0.0057(15) 0.0034(16)
C1 0.040(2) 0.048(2) 0.059(2) 0.0046(19) -0.0047(18) 0.0006(18)
C2 0.068(3) 0.057(3) 0.054(3) 0.004(2) -0.004(2) -0.015(2)
C3 0.111(4) 0.056(3) 0.072(3) -0.008(3) 0.021(3) -0.005(3)
C4 0.194(8) 0.069(4) 0.090(4) -0.023(3) 0.047(5) -0.019(5)
C5 0.213(11) 0.125(7) 0.089(5) -0.034(6) -0.001(6) -0.080(8)
C6 0.181(9) 0.139(7) 0.087(5) -0.004(5) -0.042(6) -0.086(7)
C7 0.093(4) 0.085(4) 0.067(3) 0.009(3) -0.024(3) -0.034(3)
C8 0.043(2) 0.053(2) 0.047(2) 0.0092(19) 0.0037(17) 0.0064(19)
C9 0.067(3) 0.058(3) 0.081(3) 0.011(2) -0.005(3) -0.011(3)
C10 0.060(3) 0.064(3) 0.111(4) 0.034(3) -0.009(3) -0.004(2)
C11 0.0353(19) 0.049(2) 0.042(2) 0.0027(17) 0.0027(16) 0.0053(17)
C12 0.049(2) 0.064(3) 0.060(3) 0.016(2) 0.004(2) 0.007(2)
C13 0.060(3) 0.073(3) 0.103(4) 0.034(3) -0.024(3) -0.008(3)
C14 0.063(3) 0.072(3) 0.080(3) 0.015(3) -0.018(2) -0.013(2)
C15 0.041(2) 0.057(3) 0.071(3) 0.019(2) -0.007(2) 0.007(2)
C16 0.039(2) 0.063(3) 0.078(3) 0.018(2) -0.006(2) 0.005(2)
C17 0.039(3) 0.095(4) 0.097(4) 0.016(3) -0.007(2) 0.006(2)
C18 0.056(3) 0.107(4) 0.103(4) 0.007(4) -0.029(3) 0.004(3)
C19 0.082(4) 0.088(4) 0.075(3) 0.002(3) -0.025(3) 0.014(3)
C20 0.059(3) 0.066(3) 0.061(3) 0.010(2) -0.004(2) 0.015(2)
C21 0.058(2) 0.079(3) 0.080(3) 0.005(3) 0.012(2) 0.010(3)
C22 0.060(3) 0.127(5) 0.085(4) 0.016(3) 0.014(3) 0.002(3)
C23 0.137(6) 0.085(4) 0.146(6) 0.006(4) 0.029(6) 0.032(4)
C24 0.082(4) 0.088(4) 0.066(3) 0.011(3) 0.001(3) 0.030(3)
C25 0.128(5) 0.108(5) 0.081(4) -0.007(4) 0.009(4) 0.041(4)
C26 0.163(8) 0.114(6) 0.183(8) 0.044(6) 0.102(7) 0.032(5)
C27 0.046(2) 0.072(3) 0.068(3) 0.014(2) 0.004(2) -0.009(2)
C28 0.042(2) 0.054(2) 0.053(2) 0.0087(19) -0.0144(18) 0.0002(18)
C29 0.0348(19) 0.061(3) 0.059(2) 0.008(2) -0.0076(18) -0.0042(19)
C30 0.038(2) 0.076(3) 0.067(3) 0.005(3) -0.006(2) -0.007(2)
C31 0.057(3) 0.068(3) 0.083(3) 0.002(3) -0.009(3) -0.019(2)
C32 0.058(3) 0.068(3) 0.075(3) -0.009(2) -0.014(2) -0.003(2)
C33 0.044(2) 0.061(3) 0.053(2) -0.001(2) -0.0102(19) 0.0029(19)
C34 0.0343(18) 0.067(3) 0.064(3) 0.001(2) -0.004(2) 0.0015(18)
C35 0.049(3) 0.099(4) 0.066(3) -0.004(3) 0.007(2) -0.007(3)
C36 0.060(3) 0.085(4) 0.086(3) -0.003(3) -0.004(3) 0.017(3)
C37 0.048(2) 0.077(3) 0.065(3) -0.011(2) 0.000(2) -0.003(2)
C38 0.069(3) 0.158(6) 0.071(3) 0.027(4) 0.002(2) 0.010(4)
C39 0.072(3) 0.104(4) 0.094(4) -0.030(3) 0.010(3) 0.005(3)

loop_
_atom_type_symbol
_atom_type_description
_atom_type_number_in_cell
_atom_type_scat_dispersion_real
_atom_type_scat_dispersion_imag
_atom_type_scat_source
C C 156 0.0033 0.0016
; International Tables for Crystallography (1992). 
Vol. C, Tables 4.2.6.8 and 6.1.1.4
;
H H 216 0.0000 0.0000
; International Tables for Crystallography (1992). 
Vol. C, Tables 4.2.6.8 and 6.1.1.4
;
Cl Cl 8 0.1484 0.1585
; International Tables for Crystallography (1992). 
Vol. C, Tables 4.2.6.8 and 6.1.1.4
;
N N 16 0.0061 0.0033
; International Tables for Crystallography (1992). 
Vol. C, Tables 4.2.6.8 and 6.1.1.4
;
Ru Ru 4 -1.2594 0.8363
; International Tables for Crystallography (1992). 
Vol. C, Tables 4.2.6.8 and 6.1.1.4
;

loop_
_geom_angle_atom_site_label_1
_geom_angle_atom_site_label_2
_geom_angle_atom_site_label_3
_geom_angle
C1 Ru C8 95.89(17)
C1 Ru C11 102.03(16)
C8 Ru C11 162.01(16)
C1 Ru Cl2 99.31(14)
C8 Ru Cl2 88.19(11)
C11 Ru Cl2 90.45(10)
C1 Ru Cl1 89.73(14)
C8 Ru Cl1 88.54(11)
C11 Ru Cl1 89.95(10)
Cl2 Ru Cl1 170.66(4)
C8 N1 C14 124.6(4)
C8 N1 C9 115.0(4)
C14 N1 C9 120.3(4)
C8 N2 C15 130.4(4)
C8 N2 C10 112.3(4)
C15 N2 C10 117.2(3)
C11 N3 C27 128.2(3)
C11 N3 C12 114.3(3)
C27 N3 C12 117.4(3)
C11 N4 C28 126.2(3)
C11 N4 C13 113.5(3)
C28 N4 C13 119.0(3)
C2 C1 Ru 134.4(3)
C2 C1 H1 112.8
Ru C1 H1 112.8
C3 C2 C7 120.8(5)
C3 C2 C1 123.2(4)
C7 C2 C1 115.9(5)
C2 C3 C4 117.8(6)
C2 C3 H3 121.1
C4 C3 H3 121.1
C5 C4 C3 121.1(8)
C5 C4 H4 119.4
C3 C4 H4 119.4
C6 C5 C4 119.3(8)
C6 C5 H5 120.3
C4 C5 H5 120.3
C5 C6 C7 124.2(9)
C5 C6 H6 117.9
C7 C6 H6 117.9
C6 C7 C2 116.8(7)
C6 C7 H7 121.6
C2 C7 H7 121.6
N1 C8 N2 107.2(4)
N1 C8 Ru 117.2(3)
N2 C8 Ru 135.5(3)
N1 C9 C10 102.6(4)
N1 C9 H91 111.2
C10 C9 H91 111.2
N1 C9 H92 111.2
C10 C9 H92 111.2
H91 C9 H92 109.2
N2 C10 C9 102.8(4)
N2 C10 H101 111.2
C9 C10 H101 111.2
N2 C10 H102 111.2
C9 C10 H102 111.2
H101 C10 H102 109.1
N3 C11 N4 106.4(3)
N3 C11 Ru 128.6(3)
N4 C11 Ru 125.0(3)
N3 C12 C13 103.3(3)
N3 C12 H121 111.1
C13 C12 H121 111.1
N3 C12 H122 111.1
C13 C12 H122 111.1
H121 C12 H122 109.1
N4 C13 C12 102.5(3)
N4 C13 H131 111.3
C12 C13 H131 111.3
N4 C13 H132 111.3
C12 C13 H132 111.3
H131 C13 H132 109.2
N1 C14 H141 109.5
N1 C14 H142 109.5
H141 C14 H142 109.5
N1 C14 H143 109.5
H141 C14 H143 109.5
H142 C14 H143 109.5
C20 C15 C16 122.1(4)
C20 C15 N2 120.1(4)
C16 C15 N2 117.6(4)
C17 C16 C15 117.3(5)
C17 C16 C21 119.6(4)
C15 C16 C21 123.1(4)
C18 C17 C16 121.1(5)
C18 C17 H17 119.4
C16 C17 H17 119.4
C19 C18 C17 120.2(5)
C19 C18 H18 119.9
C17 C18 H18 119.9
C18 C19 C20 122.4(5)
C18 C19 H19 118.8
C20 C19 H19 118.8
C19 C20 C15 116.8(5)
C19 C20 C24 121.5(5)
C15 C20 C24 121.7(5)
C16 C21 C22 111.3(5)
C16 C21 C23 110.6(5)
C22 C21 C23 110.4(5)
C16 C21 H211 108.1
C22 C21 H211 108.1
C23 C21 H211 108.1
C21 C22 H221 109.5
C21 C22 H222 109.5
H221 C22 H222 109.5
C21 C22 H223 109.5
H221 C22 H223 109.5
H222 C22 H223 109.5
C21 C23 H231 109.5
C21 C23 H232 109.5
H231 C23 H232 109.5
C21 C23 H233 109.5
H231 C23 H233 109.5
H232 C23 H233 109.5
C25 C24 C20 113.9(5)
C25 C24 C26 108.4(5)
C20 C24 C26 112.6(5)
C25 C24 H24 107.2
C20 C24 H24 107.2
C26 C24 H24 107.2
C24 C25 H251 109.5
C24 C25 H252 109.5
H251 C25 H252 109.5
C24 C25 H253 109.5
H251 C25 H253 109.5
H252 C25 H253 109.5
C24 C26 H261 109.5
C24 C26 H262 109.5
H261 C26 H262 109.5
C24 C26 H263 109.5
H261 C26 H263 109.5
H262 C26 H263 109.5
N3 C27 H271 109.5
N3 C27 H272 109.5
H271 C27 H272 109.5
N3 C27 H273 109.5
H271 C27 H273 109.5
H272 C27 H273 109.5
C33 C28 C29 121.9(4)
C33 C28 N4 119.1(4)
C29 C28 N4 118.6(4)
C30 C29 C28 116.6(4)
C30 C29 C34 120.8(4)
C28 C29 C34 122.6(4)
C31 C30 C29 122.8(4)
C31 C30 H30 118.6
C29 C30 H30 118.6
C30 C31 C32 120.3(5)
C30 C31 H311 119.9
C32 C31 H311 119.9
C31 C32 C33 121.3(5)
C31 C32 H321 119.3
C33 C32 H321 119.3
C28 C33 C32 116.8(4)
C28 C33 C37 123.2(4)
C32 C33 C37 119.9(4)
C35 C34 C29 114.6(4)
C35 C34 C36 108.8(4)
C29 C34 C36 110.0(4)
C35 C34 H34 107.7
C29 C34 H34 107.7
C36 C34 H34 107.7
C34 C35 H351 109.5
C34 C35 H352 109.5
H351 C35 H352 109.5
C34 C35 H353 109.5
H351 C35 H353 109.5
H352 C35 H353 109.5
C34 C36 H361 109.5
C34 C36 H362 109.5
H361 C36 H362 109.5
C34 C36 H363 109.5
H361 C36 H363 109.5
H362 C36 H363 109.5
C33 C37 C39 113.4(4)
C33 C37 C38 109.6(4)
C39 C37 C38 109.7(5)
C33 C37 H37 108.0
C39 C37 H37 108.0
C38 C37 H37 108.0
C37 C38 H381 109.5
C37 C38 H382 109.5
H381 C38 H382 109.5
C37 C38 H383 109.5
H381 C38 H383 109.5
H382 C38 H383 109.5
C37 C39 H391 109.5
C37 C39 H392 109.5
H391 C39 H392 109.5
C37 C39 H393 109.5
H391 C39 H393 109.5
H392 C39 H393 109.5

loop_
_geom_bond_atom_site_label_1
_geom_bond_atom_site_label_2
_geom_bond_distance
Ru C1 1.818(4)
Ru C8 2.073(4)
Ru C11 2.121(4)
Ru Cl2 2.3870(10)
Ru Cl1 2.3905(11)
N1 C8 1.324(5)
N1 C14 1.430(5)
N1 C9 1.460(6)
N2 C8 1.353(5)
N2 C15 1.430(6)
N2 C10 1.492(6)
N3 C11 1.329(5)
N3 C27 1.455(5)
N3 C12 1.471(5)
N4 C11 1.349(5)
N4 C28 1.448(5)
N4 C13 1.485(6)
C1 C2 1.461(6)
C1 H1 0.9300
C2 C3 1.394(7)
C2 C7 1.428(7)
C3 C4 1.413(9)
C3 H3 0.9300
C4 C5 1.392(12)
C4 H4 0.9300
C5 C6 1.318(13)
C5 H5 0.9300
C6 C7 1.393(9)
C6 H6 0.9300
C7 H7 0.9300
C9 C10 1.505(7)
C9 H91 0.9700
C9 H92 0.9700
C10 H101 0.9700
C10 H102 0.9700
C12 C13 1.486(6)
C12 H121 0.9700
C12 H122 0.9700
C13 H131 0.9700
C13 H132 0.9700
C14 H141 0.9600
C14 H142 0.9600
C14 H143 0.9600
C15 C20 1.403(7)
C15 C16 1.413(6)
C16 C17 1.396(7)
C16 C21 1.508(7)
C17 C18 1.375(8)
C17 H17 0.9300
C18 C19 1.362(8)
C18 H18 0.9300
C19 C20 1.393(7)
C19 H19 0.9300
C20 C24 1.508(7)
C21 C22 1.536(7)
C21 C23 1.558(8)
C21 H211 0.9800
C22 H221 0.9600
C22 H222 0.9600
C22 H223 0.9600
C23 H231 0.9600
C23 H232 0.9600
C23 H233 0.9600
C24 C25 1.502(8)
C24 C26 1.537(9)
C24 H24 0.9800
C25 H251 0.9600
C25 H252 0.9600
C25 H253 0.9600
C26 H261 0.9600
C26 H262 0.9600
C26 H263 0.9600
C27 H271 0.9600
C27 H272 0.9600
C27 H273 0.9600
C28 C33 1.400(6)
C28 C29 1.429(6)
C29 C30 1.377(6)
C29 C34 1.511(6)
C30 C31 1.350(7)
C30 H30 0.9300
C31 C32 1.378(7)
C31 H311 0.9300
C32 C33 1.404(6)
C32 H321 0.9300
C33 C37 1.517(6)
C34 C35 1.509(6)
C34 C36 1.533(6)
C34 H34 0.9800
C35 H351 0.9600
C35 H352 0.9600
C35 H353 0.9600
C36 H361 0.9600
C36 H362 0.9600
C36 H363 0.9600
C37 C39 1.523(7)
C37 C38 1.553(7)
C37 H37 0.9800
C38 H381 0.9600
C38 H382 0.9600
C38 H383 0.9600
C39 H391 0.9600
C39 H392 0.9600
C39 H393 0.9600

loop_
_geom_torsion_atom_site_label_1
_geom_torsion_atom_site_label_2
_geom_torsion_atom_site_label_3
_geom_torsion_atom_site_label_4
_geom_torsion
C8 Ru C1 C2 117.4(4)
C11 Ru C1 C2 -64.2(4)
Cl2 Ru C1 C2 28.3(4)
Cl1 Ru C1 C2 -154.1(4)
Ru C1 C2 C3 14.7(7)
Ru C1 C2 C7 -168.7(4)
C7 C2 C3 C4 0.2(7)
C1 C2 C3 C4 176.6(5)
C2 C3 C4 C5 1.0(9)
C3 C4 C5 C6 -1.2(13)
C4 C5 C6 C7 0.2(15)
C5 C6 C7 C2 1.0(12)
C3 C2 C7 C6 -1.2(8)
C1 C2 C7 C6 -177.8(5)
C14 N1 C8 N2 178.2(4)
C9 N1 C8 N2 2.1(5)
C14 N1 C8 Ru 1.5(6)
C9 N1 C8 Ru -174.6(3)
C15 N2 C8 N1 -178.7(4)
C10 N2 C8 N1 -1.7(5)
C15 N2 C8 Ru -2.8(7)
C10 N2 C8 Ru 174.2(4)
C1 Ru C8 N1 178.8(3)
C11 Ru C8 N1 3.8(7)
Cl2 Ru C8 N1 -82.1(3)
Cl1 Ru C8 N1 89.2(3)
C1 Ru C8 N2 3.2(4)
C11 Ru C8 N2 -171.7(4)
Cl2 Ru C8 N2 102.4(4)
Cl1 Ru C8 N2 -86.4(4)
C8 N1 C9 C10 -1.7(6)
C14 N1 C9 C10 -177.9(4)
C8 N2 C10 C9 0.7(6)
C15 N2 C10 C9 178.1(4)
N1 C9 C10 N2 0.5(5)
C27 N3 C11 N4 175.0(4)
C12 N3 C11 N4 -0.9(5)
C27 N3 C11 Ru -6.2(6)
C12 N3 C11 Ru 177.9(3)
C28 N4 C11 N3 -167.1(4)
C13 N4 C11 N3 -0.5(5)
C28 N4 C11 Ru 14.0(5)
C13 N4 C11 Ru -179.4(3)
C1 Ru C11 N3 -14.4(4)
C8 Ru C11 N3 160.4(4)
Cl2 Ru C11 N3 -114.0(3)
Cl1 Ru C11 N3 75.3(3)
C1 Ru C11 N4 164.2(3)
C8 Ru C11 N4 -21.0(7)
Cl2 Ru C11 N4 64.6(3)
Cl1 Ru C11 N4 -106.1(3)
C11 N3 C12 C13 2.0(5)
C27 N3 C12 C13 -174.4(4)
C11 N4 C13 C12 1.7(6)
C28 N4 C13 C12 169.4(4)
N3 C12 C13 N4 -2.0(5)
C8 N2 C15 C20 -85.9(6)
C10 N2 C15 C20 97.2(5)
C8 N2 C15 C16 99.4(5)
C10 N2 C15 C16 -77.5(5)
C20 C15 C16 C17 -2.1(7)
N2 C15 C16 C17 172.6(4)
C20 C15 C16 C21 179.0(4)
N2 C15 C16 C21 -6.3(6)
C15 C16 C17 C18 0.2(7)
C21 C16 C17 C18 179.2(5)
C16 C17 C18 C19 1.1(9)
C17 C18 C19 C20 -0.6(9)
C18 C19 C20 C15 -1.2(8)
C18 C19 C20 C24 179.4(5)
C16 C15 C20 C19 2.5(7)
N2 C15 C20 C19 -172.0(4)
C16 C15 C20 C24 -178.1(4)
N2 C15 C20 C24 7.4(7)
C17 C16 C21 C22 57.8(6)
C15 C16 C21 C22 -123.3(5)
C17 C16 C21 C23 -65.4(6)
C15 C16 C21 C23 113.5(5)
C19 C20 C24 C25 -30.7(7)
C15 C20 C24 C25 149.9(5)
C19 C20 C24 C26 93.3(7)
C15 C20 C24 C26 -86.1(7)
C11 N4 C28 C33 76.0(5)
C13 N4 C28 C33 -90.0(5)
C11 N4 C28 C29 -110.2(4)
C13 N4 C28 C29 83.8(5)
C33 C28 C29 C30 -7.2(6)
N4 C28 C29 C30 179.2(3)
C33 C28 C29 C34 170.4(4)
N4 C28 C29 C34 -3.2(5)
C28 C29 C30 C31 4.8(6)
C34 C29 C30 C31 -172.9(4)
C29 C30 C31 C32 0.1(8)
C30 C31 C32 C33 -2.8(8)
C29 C28 C33 C32 4.6(6)
N4 C28 C33 C32 178.2(4)
C29 C28 C33 C37 -171.5(4)
N4 C28 C33 C37 2.0(6)
C31 C32 C33 C28 0.4(6)
C31 C32 C33 C37 176.8(4)
C30 C29 C34 C35 -41.6(5)
C28 C29 C34 C35 141.0(4)
C30 C29 C34 C36 81.3(5)
C28 C29 C34 C36 -96.1(5)
C28 C33 C37 C39 -142.3(4)
C32 C33 C37 C39 41.6(6)
C28 C33 C37 C38 94.8(5)
C32 C33 C37 C38 -81.3(6)
